data_7017893
loop_
_publ_author_name
'Diwan, Kiran'
'Singh, Bandana'
'Singh, Santosh K.'
'Drew, Michael G. B.'
'Singh, Nanhai'

_publ_section_title
;
 Facile in situ copper(II) mediated C-S bond activation transforming
 dithiocarbimate to carbamate and thiocarbamate generating Cu(II) and
 Cu(I) complexes.
;
_journal_issue 2
_journal_name_full 'Dalton transactions (Cambridge, England : 2003)'
_journal_page_first 367
_journal_page_last 369
_journal_paper_doi 10.1039/c1dt11622c
_journal_volume 41
_journal_year 2012
_chemical_formula_sum 'C45 H40 Cu N O3 P2 S2'
_chemical_formula_weight 832.38
_chemical_name_systematic
;

?

;
_space_group_IT_number 2
_symmetry_cell_setting triclinic
_symmetry_space_group_name_Hall '-P 1'
_symmetry_space_group_name_H-M 'P -1'
_atom_sites_solution_hydrogens geom
_atom_sites_solution_primary direct
_atom_sites_solution_secondary difmap
_audit_creation_method SHELXL-97
_cell_angle_alpha 91.287(7)
_cell_angle_beta 107.473(8)
_cell_angle_gamma 116.536(9)
_cell_formula_units_Z 2
_cell_length_a 13.1335(11)
_cell_length_b 13.5099(12)
_cell_length_c 14.0175(13)
_cell_measurement_reflns_used 17347
_cell_measurement_temperature 293(2)
_cell_measurement_theta_max 27.50
_cell_measurement_theta_min 2.97
_cell_volume 2086.4(4)
_computing_cell_refinement 'Crystalis Oxford Diffraction'
_computing_data_collection 'Crystalis Oxford Diffraction'
_computing_data_reduction 'Crystalis Oxford Diffraction'
_computing_structure_refinement 'SHELXL-97 (Sheldrick, 1997)'
_computing_structure_solution 'SHELXS-97 (Sheldrick, 1997)'
_diffrn_ambient_temperature 293(2)
_diffrn_measured_fraction_theta_full 0.969
_diffrn_measured_fraction_theta_max 0.969
_diffrn_measurement_device 'Oxford Diffraction X-Calibur System'
_diffrn_measurement_method '321 frames, counting time 10 s'
_diffrn_radiation_monochromator graphite
_diffrn_radiation_source 'fine-focus sealed tube'
_diffrn_radiation_type MoK\a
_diffrn_radiation_wavelength 0.71073
_diffrn_reflns_av_R_equivalents 0.0442
_diffrn_reflns_av_sigmaI/netI 0.0926
_diffrn_reflns_limit_h_max 14
_diffrn_reflns_limit_h_min -16
_diffrn_reflns_limit_k_max 17
_diffrn_reflns_limit_k_min -16
_diffrn_reflns_limit_l_max 17
_diffrn_reflns_limit_l_min -18
_diffrn_reflns_number 17347
_diffrn_reflns_theta_full 27.50
_diffrn_reflns_theta_max 27.50
_diffrn_reflns_theta_min 2.97
_exptl_absorpt_coefficient_mu 0.740
_exptl_absorpt_correction_T_max 1.00000
_exptl_absorpt_correction_T_min 0.96929
_exptl_absorpt_correction_type empirical
_exptl_absorpt_process_details SADABS
_exptl_crystal_colour white
_exptl_crystal_density_diffrn 1.325
_exptl_crystal_density_method 'not measured'
_exptl_crystal_description block
_exptl_crystal_F_000 864
_exptl_crystal_size_max 0.30
_exptl_crystal_size_mid 0.05
_exptl_crystal_size_min 0.05
_refine_diff_density_max 0.408
_refine_diff_density_min -0.378
_refine_diff_density_rms 0.068
_refine_ls_extinction_method none
_refine_ls_goodness_of_fit_ref 0.965
_refine_ls_hydrogen_treatment constr
_refine_ls_matrix_type full
_refine_ls_number_parameters 489
_refine_ls_number_reflns 8957
_refine_ls_number_restraints 0
_refine_ls_restrained_S_all 0.965
_refine_ls_R_factor_all 0.1101
_refine_ls_R_factor_gt 0.0584
_refine_ls_shift/su_max 0.001
_refine_ls_shift/su_mean 0.000
_refine_ls_structure_factor_coef Fsqd
_refine_ls_weighting_details
;

_refine_ls_weighting_details

w=1/[\s^2^(Fo^2^)+(0.0472P)^2^+0.0000P] where P=(Fo^2^+2Fc^2^)/3

;
_refine_ls_weighting_scheme calc
_refine_ls_wR_factor_gt 0.1078
_refine_ls_wR_factor_ref 0.1274
_reflns_number_gt 5493
_reflns_number_total 8957
_reflns_threshold_expression >2sigma(I)
_cod_data_source_file c1dt11622c.txt
_cod_data_source_block Complex3
_cod_original_cell_volume 2086.4(3)
_cod_original_sg_symbol_H-M P-1
_cod_database_code 7017893

loop_
_symmetry_equiv_pos_as_xyz
'x, y, z'
'-x, -y, -z'

loop_
_atom_site_label
_atom_site_type_symbol
_atom_site_fract_x
_atom_site_fract_y
_atom_site_fract_z
_atom_site_U_iso_or_equiv
_atom_site_adp_type
_atom_site_occupancy
_atom_site_symmetry_multiplicity
_atom_site_calc_flag
_atom_site_refinement_flags
Cu1 Cu 0.27290(3) 0.17395(4) 0.24393(3) 0.03884(14) Uani 1 1 d .
P1 P 0.16551(7) 0.10677(8) 0.34583(6) 0.0354(2) Uani 1 1 d .
C11 C 0.0189(3) 0.1053(3) 0.3056(2) 0.0343(8) Uani 1 1 d .
C12 C -0.0213(3) 0.1443(3) 0.3708(3) 0.0457(9) Uani 1 1 d .
H12 H 0.0289 0.1763 0.4381 0.055 Uiso 1 1 calc R
C13 C -0.1357(3) 0.1361(4) 0.3367(3) 0.0596(12) Uani 1 1 d .
H13 H -0.1617 0.1634 0.3808 0.072 Uiso 1 1 calc R
C14 C -0.2108(4) 0.0877(4) 0.2380(3) 0.0639(12) Uani 1 1 d .
H14 H -0.2881 0.0812 0.2156 0.077 Uiso 1 1 calc R
C15 C -0.1725(3) 0.0488(4) 0.1722(3) 0.0609(12) Uani 1 1 d .
H15 H -0.2236 0.0159 0.1052 0.073 Uiso 1 1 calc R
C16 C -0.0573(3) 0.0588(3) 0.2057(3) 0.0475(10) Uani 1 1 d .
H16 H -0.0307 0.0339 0.1605 0.057 Uiso 1 1 calc R
C21 C 0.1243(3) -0.0384(3) 0.3611(2) 0.0363(8) Uani 1 1 d .
C22 C 0.2120(3) -0.0735(3) 0.3779(3) 0.0512(10) Uani 1 1 d .
H22 H 0.2901 -0.0228 0.3813 0.061 Uiso 1 1 calc R
C23 C 0.1845(4) -0.1827(4) 0.3897(3) 0.0626(12) Uani 1 1 d .
H23 H 0.2444 -0.2047 0.4012 0.075 Uiso 1 1 calc R
C24 C 0.0696(4) -0.2594(4) 0.3844(3) 0.0591(11) Uani 1 1 d .
H24 H 0.0514 -0.3330 0.3919 0.071 Uiso 1 1 calc R
C25 C -0.0174(4) -0.2264(3) 0.3679(3) 0.0537(10) Uani 1 1 d .
H25 H -0.0954 -0.2780 0.3641 0.064 Uiso 1 1 calc R
C26 C 0.0094(3) -0.1173(3) 0.3570(2) 0.0433(9) Uani 1 1 d .
H26 H -0.0509 -0.0961 0.3467 0.052 Uiso 1 1 calc R
C31 C 0.2408(3) 0.1857(3) 0.4760(2) 0.0353(8) Uani 1 1 d .
C32 C 0.3063(3) 0.3019(3) 0.4907(3) 0.0512(10) Uani 1 1 d .
H32 H 0.3093 0.3368 0.4344 0.061 Uiso 1 1 calc R
C33 C 0.3670(3) 0.3669(4) 0.5870(3) 0.0607(11) Uani 1 1 d .
H33 H 0.4094 0.4449 0.5955 0.073 Uiso 1 1 calc R
C34 C 0.3643(3) 0.3156(4) 0.6698(3) 0.0610(12) Uani 1 1 d .
H34 H 0.4063 0.3590 0.7349 0.073 Uiso 1 1 calc R
C35 C 0.3002(3) 0.2009(4) 0.6581(3) 0.0538(11) Uani 1 1 d .
H35 H 0.2982 0.1666 0.7148 0.065 Uiso 1 1 calc R
C36 C 0.2384(3) 0.1361(3) 0.5610(2) 0.0451(9) Uani 1 1 d .
H36 H 0.1946 0.0583 0.5531 0.054 Uiso 1 1 calc R
P2 P 0.45200(8) 0.18710(8) 0.25187(6) 0.0377(2) Uani 1 1 d .
C41 C 0.4862(3) 0.2187(3) 0.1357(2) 0.0390(8) Uani 1 1 d .
C42 C 0.5120(3) 0.1523(3) 0.0804(3) 0.0546(10) Uani 1 1 d .
H42 H 0.5165 0.0900 0.1037 0.066 Uiso 1 1 calc R
C43 C 0.5312(4) 0.1788(4) -0.0100(3) 0.0697(13) Uani 1 1 d .
H43 H 0.5479 0.1335 -0.0470 0.084 Uiso 1 1 calc R
C44 C 0.5259(4) 0.2695(4) -0.0450(3) 0.0647(12) Uani 1 1 d .
H44 H 0.5388 0.2864 -0.1057 0.078 Uiso 1 1 calc R
C45 C 0.5017(4) 0.3360(4) 0.0091(3) 0.0690(12) Uani 1 1 d .
H45 H 0.4986 0.3988 -0.0144 0.083 Uiso 1 1 calc R
C46 C 0.4816(3) 0.3107(3) 0.0985(3) 0.0562(11) Uani 1 1 d .
H46 H 0.4647 0.3566 0.1345 0.067 Uiso 1 1 calc R
C51 C 0.4486(3) 0.0519(3) 0.2644(3) 0.0417(9) Uani 1 1 d .
C52 C 0.5275(3) 0.0357(4) 0.3454(3) 0.0593(11) Uani 1 1 d .
H52 H 0.5912 0.0971 0.3939 0.071 Uiso 1 1 calc R
C53 C 0.5116(5) -0.0721(5) 0.3543(4) 0.0840(15) Uani 1 1 d .
H53 H 0.5634 -0.0824 0.4102 0.101 Uiso 1 1 calc R
C54 C 0.4215(5) -0.1625(4) 0.2825(4) 0.0794(15) Uani 1 1 d .
H54 H 0.4140 -0.2338 0.2876 0.095 Uiso 1 1 calc R
C55 C 0.3415(4) -0.1483(4) 0.2023(4) 0.0712(13) Uani 1 1 d .
H55 H 0.2789 -0.2103 0.1537 0.085 Uiso 1 1 calc R
C56 C 0.3538(4) -0.0425(3) 0.1937(3) 0.0562(11) Uani 1 1 d .
H56 H 0.2981 -0.0339 0.1399 0.067 Uiso 1 1 calc R
C61 C 0.5907(3) 0.2881(3) 0.3530(3) 0.0426(9) Uani 1 1 d .
C62 C 0.5827(4) 0.3224(4) 0.4424(3) 0.0617(12) Uani 1 1 d .
H62 H 0.5075 0.2924 0.4505 0.074 Uiso 1 1 calc R
C63 C 0.6845(5) 0.4005(4) 0.5202(3) 0.0836(16) Uani 1 1 d .
H63 H 0.6774 0.4224 0.5802 0.100 Uiso 1 1 calc R
C64 C 0.7953(5) 0.4458(4) 0.5094(4) 0.0840(16) Uani 1 1 d .
H64 H 0.8637 0.4999 0.5611 0.101 Uiso 1 1 calc R
C65 C 0.8047(4) 0.4109(4) 0.4222(4) 0.0919(17) Uani 1 1 d .
H65 H 0.8805 0.4401 0.4152 0.110 Uiso 1 1 calc R
C66 C 0.7040(3) 0.3333(4) 0.3442(3) 0.0675(13) Uani 1 1 d .
H66 H 0.7122 0.3110 0.2849 0.081 Uiso 1 1 calc R
S71 S 0.15606(8) 0.10248(8) 0.05741(7) 0.0463(2) Uani 1 1 d .
C72 C 0.1785(3) 0.2344(3) 0.0740(2) 0.0452(9) Uani 1 1 d .
O721 O 0.1362(3) 0.2813(3) 0.00083(19) 0.0864(10) Uani 1 1 d .
C722 C 0.0707(6) 0.2145(5) -0.1010(3) 0.152(3) Uani 1 1 d .
H72A H 0.1257 0.2033 -0.1265 0.182 Uiso 1 1 calc R
H72B H 0.0355 0.2531 -0.1447 0.182 Uiso 1 1 calc R
H72C H 0.0076 0.1429 -0.0991 0.182 Uiso 1 1 calc R
N73 N 0.2388(2) 0.2949(2) 0.16775(19) 0.0392(7) Uani 1 1 d .
S74 S 0.28199(8) 0.42830(8) 0.19580(7) 0.0434(2) Uani 1 1 d .
O75 O 0.3448(2) 0.4937(2) 0.1325(2) 0.0620(7) Uani 1 1 d .
O76 O 0.3468(2) 0.4572(2) 0.30346(17) 0.0553(7) Uani 1 1 d .
C77 C 0.1497(3) 0.4419(3) 0.1756(3) 0.0450(9) Uani 1 1 d .
C78 C 0.0574(4) 0.3690(4) 0.2012(4) 0.0911(17) Uani 1 1 d .
H78 H 0.0611 0.3079 0.2282 0.109 Uiso 1 1 calc R
C79 C -0.0445(4) 0.3833(4) 0.1878(4) 0.0951(18) Uani 1 1 d .
H79 H -0.1087 0.3298 0.2042 0.114 Uiso 1 1 calc R
C80 C -0.0528(4) 0.4707(4) 0.1526(3) 0.0690(12) Uani 1 1 d .
C81 C 0.0425(5) 0.5447(5) 0.1275(6) 0.137(3) Uani 1 1 d .
H81 H 0.0403 0.6072 0.1026 0.164 Uiso 1 1 calc R
C82 C 0.1429(4) 0.5296(4) 0.1380(5) 0.119(2) Uani 1 1 d .
H82 H 0.2057 0.5808 0.1188 0.142 Uiso 1 1 calc R
C83 C -0.1642(4) 0.4849(4) 0.1390(4) 0.0960(17) Uani 1 1 d .
H83A H -0.2326 0.4128 0.1312 0.115 Uiso 1 1 calc R
H83B H -0.1805 0.5170 0.0795 0.115 Uiso 1 1 calc R
H83C H -0.1501 0.5338 0.1976 0.115 Uiso 1 1 calc R

loop_
_atom_site_aniso_label
_atom_site_aniso_U_11
_atom_site_aniso_U_22
_atom_site_aniso_U_33
_atom_site_aniso_U_23
_atom_site_aniso_U_13
_atom_site_aniso_U_12
Cu1 0.0390(2) 0.0476(3) 0.0390(2) 0.0150(2) 0.02039(19) 0.0235(2)
P1 0.0346(5) 0.0425(6) 0.0342(5) 0.0107(4) 0.0162(4) 0.0197(4)
C11 0.0356(18) 0.037(2) 0.0363(18) 0.0118(16) 0.0172(15) 0.0187(16)
C12 0.047(2) 0.060(3) 0.040(2) 0.0133(18) 0.0192(17) 0.030(2)
C13 0.059(3) 0.083(3) 0.065(3) 0.022(2) 0.037(2) 0.047(3)
C14 0.048(2) 0.088(4) 0.070(3) 0.025(3) 0.022(2) 0.043(3)
C15 0.048(2) 0.079(3) 0.050(2) 0.007(2) 0.0084(19) 0.032(2)
C16 0.042(2) 0.056(3) 0.045(2) 0.0044(19) 0.0156(17) 0.024(2)
C21 0.0396(19) 0.043(2) 0.0297(17) 0.0078(16) 0.0157(15) 0.0202(17)
C22 0.054(2) 0.058(3) 0.065(2) 0.030(2) 0.035(2) 0.036(2)
C23 0.080(3) 0.075(3) 0.068(3) 0.031(2) 0.039(2) 0.055(3)
C24 0.083(3) 0.044(3) 0.062(3) 0.020(2) 0.033(2) 0.035(3)
C25 0.057(2) 0.048(3) 0.052(2) 0.016(2) 0.0221(19) 0.019(2)
C26 0.046(2) 0.047(2) 0.044(2) 0.0124(18) 0.0218(17) 0.0235(19)
C31 0.0308(17) 0.042(2) 0.0350(18) 0.0078(16) 0.0154(14) 0.0169(17)
C32 0.049(2) 0.051(3) 0.045(2) 0.011(2) 0.0091(18) 0.021(2)
C33 0.053(2) 0.043(3) 0.060(3) -0.003(2) 0.006(2) 0.011(2)
C34 0.051(2) 0.072(3) 0.041(2) -0.007(2) -0.0005(18) 0.025(2)
C35 0.052(2) 0.072(3) 0.033(2) 0.011(2) 0.0128(17) 0.027(2)
C36 0.040(2) 0.053(3) 0.043(2) 0.0102(19) 0.0161(16) 0.0212(19)
P2 0.0367(5) 0.0451(6) 0.0381(5) 0.0096(4) 0.0183(4) 0.0217(5)
C41 0.0323(18) 0.045(2) 0.0407(19) 0.0105(17) 0.0176(15) 0.0158(17)
C42 0.070(3) 0.054(3) 0.062(3) 0.020(2) 0.041(2) 0.036(2)
C43 0.094(3) 0.062(3) 0.065(3) 0.010(2) 0.055(3) 0.030(3)
C44 0.076(3) 0.069(3) 0.052(3) 0.017(2) 0.037(2) 0.027(3)
C45 0.071(3) 0.076(3) 0.082(3) 0.046(3) 0.045(3) 0.041(3)
C46 0.067(3) 0.057(3) 0.066(3) 0.023(2) 0.043(2) 0.033(2)
C51 0.044(2) 0.050(2) 0.045(2) 0.0148(18) 0.0279(17) 0.0252(19)
C52 0.055(2) 0.065(3) 0.069(3) 0.021(2) 0.020(2) 0.039(2)
C53 0.096(4) 0.092(4) 0.101(4) 0.045(3) 0.044(3) 0.068(4)
C54 0.111(4) 0.068(4) 0.110(4) 0.041(3) 0.067(4) 0.065(3)
C55 0.089(3) 0.051(3) 0.092(4) 0.015(3) 0.051(3) 0.037(3)
C56 0.064(3) 0.052(3) 0.063(3) 0.015(2) 0.030(2) 0.032(2)
C61 0.045(2) 0.042(2) 0.044(2) 0.0073(17) 0.0155(17) 0.0242(18)
C62 0.060(3) 0.078(3) 0.049(2) -0.001(2) 0.014(2) 0.038(2)
C63 0.098(4) 0.105(4) 0.055(3) -0.017(3) 0.002(3) 0.071(4)
C64 0.079(4) 0.064(3) 0.076(3) -0.015(3) -0.014(3) 0.034(3)
C65 0.051(3) 0.091(4) 0.091(4) -0.003(3) 0.006(3) 0.010(3)
C66 0.048(2) 0.077(3) 0.063(3) 0.003(2) 0.020(2) 0.018(2)
S71 0.0526(6) 0.0361(6) 0.0395(5) -0.0011(4) 0.0107(4) 0.0159(5)
C72 0.052(2) 0.042(2) 0.0346(19) 0.0079(17) 0.0106(17) 0.0199(19)
O721 0.145(3) 0.057(2) 0.0351(15) 0.0049(14) -0.0053(16) 0.054(2)
C722 0.263(8) 0.091(5) 0.042(3) -0.008(3) -0.036(4) 0.091(5)
N73 0.0423(16) 0.0346(17) 0.0343(15) 0.0002(13) 0.0071(12) 0.0171(14)
S74 0.0486(5) 0.0330(5) 0.0420(5) 0.0040(4) 0.0140(4) 0.0151(4)
O75 0.0707(18) 0.0469(18) 0.0738(19) 0.0236(15) 0.0388(15) 0.0232(15)
O76 0.0581(16) 0.0463(17) 0.0413(14) -0.0099(12) 0.0033(12) 0.0178(13)
C77 0.054(2) 0.031(2) 0.048(2) 0.0073(18) 0.0166(18) 0.0202(19)
C78 0.106(4) 0.082(4) 0.151(5) 0.084(4) 0.089(4) 0.067(3)
C79 0.086(4) 0.085(4) 0.167(5) 0.074(4) 0.085(4) 0.056(3)
C80 0.060(3) 0.060(3) 0.090(3) 0.021(3) 0.024(2) 0.032(3)
C81 0.091(4) 0.085(4) 0.285(9) 0.105(5) 0.090(5) 0.065(4)
C82 0.071(3) 0.059(3) 0.248(7) 0.075(4) 0.073(4) 0.035(3)
C83 0.073(3) 0.097(4) 0.135(5) 0.039(4) 0.039(3) 0.053(3)

loop_
_atom_type_symbol
_atom_type_description
_atom_type_scat_dispersion_real
_atom_type_scat_dispersion_imag
_atom_type_scat_source
C C 0.0033 0.0016 'International Tables Vol C Tables 4.2.6.8 and 6.1.1.4'
H H 0.0000 0.0000 'International Tables Vol C Tables 4.2.6.8 and 6.1.1.4'
N N 0.0061 0.0033 'International Tables Vol C Tables 4.2.6.8 and 6.1.1.4'
O O 0.0106 0.0060 'International Tables Vol C Tables 4.2.6.8 and 6.1.1.4'
S S 0.1246 0.1234 'International Tables Vol C Tables 4.2.6.8 and 6.1.1.4'
Cu Cu 0.3201 1.2651 'International Tables Vol C Tables 4.2.6.8 and 6.1.1.4'
P P 0.1023 0.0942 'International Tables Vol C Tables 4.2.6.8 and 6.1.1.4'

loop_
_geom_angle_atom_site_label_1
_geom_angle_atom_site_label_2
_geom_angle_atom_site_label_3
_geom_angle
N73 Cu1 P1 113.32(8)
N73 Cu1 P2 112.22(8)
P1 Cu1 P2 129.97(4)
N73 Cu1 S71 67.10(7)
P1 Cu1 S71 115.38(4)
P2 Cu1 S71 100.49(3)
C21 P1 C31 103.97(15)
C21 P1 C11 102.57(15)
C31 P1 C11 103.71(14)
C21 P1 Cu1 115.99(10)
C31 P1 Cu1 114.18(11)
C11 P1 Cu1 114.83(11)
C12 C11 C16 118.6(3)
C12 C11 P1 123.3(2)
C16 C11 P1 118.1(2)
C11 C12 C13 120.4(3)
C14 C13 C12 120.2(3)
C15 C14 C13 120.3(3)
C14 C15 C16 119.6(4)
C11 C16 C15 120.9(3)
C26 C21 C22 117.4(3)
C26 C21 P1 123.7(3)
C22 C21 P1 119.0(3)
C23 C22 C21 120.8(4)
C24 C23 C22 120.6(4)
C25 C24 C23 119.3(4)
C24 C25 C26 120.5(4)
C25 C26 C21 121.4(3)
C36 C31 C32 118.0(3)
C36 C31 P1 123.8(3)
C32 C31 P1 118.2(3)
C33 C32 C31 121.4(4)
C34 C33 C32 119.4(4)
C33 C34 C35 120.7(4)
C34 C35 C36 119.6(4)
C31 C36 C35 120.9(4)
C51 P2 C61 104.55(16)
C51 P2 C41 104.34(16)
C61 P2 C41 103.75(16)
C51 P2 Cu1 109.95(11)
C61 P2 Cu1 119.78(12)
C41 P2 Cu1 113.09(11)
C46 C41 C42 117.9(3)
C46 C41 P2 118.6(3)
C42 C41 P2 123.4(3)
C41 C42 C43 120.0(4)
C44 C43 C42 120.9(4)
C43 C44 C45 119.6(4)
C44 C45 C46 120.3(4)
C45 C46 C41 121.2(4)
C52 C51 C56 118.0(4)
C52 C51 P2 123.8(3)
C56 C51 P2 117.9(3)
C51 C52 C53 120.2(4)
C54 C53 C52 120.8(4)
C53 C54 C55 119.7(5)
C54 C55 C56 120.2(5)
C55 C56 C51 120.9(4)
C62 C61 C66 117.8(3)
C62 C61 P2 118.8(3)
C66 C61 P2 123.3(3)
C61 C62 C63 121.0(4)
C64 C63 C62 120.3(4)
C65 C64 C63 119.2(4)
C64 C65 C66 121.0(5)
C65 C66 C61 120.6(4)
C72 S71 Cu1 76.40(12)
O721 C72 N73 117.9(3)
O721 C72 S71 124.4(3)
N73 C72 S71 117.6(3)
C72 O721 C722 117.3(3)
C72 N73 S74 124.2(3)
C72 N73 Cu1 98.9(2)
S74 N73 Cu1 136.28(15)
O76 S74 O75 117.10(16)
O76 S74 N73 104.22(15)
O75 S74 N73 112.73(15)
O76 S74 C77 107.09(15)
O75 S74 C77 107.97(17)
N73 S74 C77 107.20(16)
C78 C77 C82 118.5(4)
C78 C77 S74 121.5(3)
C82 C77 S74 119.9(3)
C77 C78 C79 120.7(4)
C80 C79 C78 122.2(4)
C79 C80 C81 116.3(4)
C79 C80 C83 121.3(4)
C81 C80 C83 122.3(5)
C80 C81 C82 122.0(5)
C77 C82 C81 120.3(5)

loop_
_geom_bond_atom_site_label_1
_geom_bond_atom_site_label_2
_geom_bond_distance
Cu1 N73 2.111(3)
Cu1 P1 2.2310(9)
Cu1 P2 2.2464(9)
Cu1 S71 2.5053(10)
P1 C21 1.824(4)
P1 C31 1.826(3)
P1 C11 1.827(3)
C11 C12 1.381(4)
C11 C16 1.383(4)
C12 C13 1.384(4)
C13 C14 1.371(5)
C14 C15 1.368(5)
C15 C16 1.385(5)
C21 C26 1.388(4)
C21 C22 1.391(4)
C22 C23 1.380(5)
C23 C24 1.375(5)
C24 C25 1.363(5)
C25 C26 1.378(5)
C31 C36 1.382(4)
C31 C32 1.385(5)
C32 C33 1.380(5)
C33 C34 1.367(5)
C34 C35 1.370(6)
C35 C36 1.386(4)
P2 C51 1.820(4)
P2 C61 1.825(3)
P2 C41 1.826(3)
C41 C46 1.378(5)
C41 C42 1.385(5)
C42 C43 1.387(5)
C43 C44 1.353(6)
C44 C45 1.362(6)
C45 C46 1.376(5)
C51 C52 1.384(5)
C51 C56 1.394(5)
C52 C53 1.390(6)
C53 C54 1.358(6)
C54 C55 1.373(6)
C55 C56 1.377(5)
C61 C62 1.376(5)
C61 C66 1.379(5)
C62 C63 1.379(5)
C63 C64 1.362(6)
C64 C65 1.360(6)
C65 C66 1.373(5)
S71 C72 1.669(4)
C72 O721 1.329(4)
C72 N73 1.331(4)
O721 C722 1.450(5)
N73 S74 1.627(3)
S74 O76 1.435(2)
S74 O75 1.439(3)
S74 C77 1.768(4)
C77 C78 1.333(5)
C77 C82 1.336(6)
C78 C79 1.396(6)
C79 C80 1.326(6)
C80 C81 1.361(6)
C80 C83 1.515(6)
C81 C82 1.388(6)
